data_8102788
loop_
_publ_author_name
'Ya-Zhou Xu'
'Wei-Ping Tang'

_publ_section_title
;
 Crystal structure of catena-bis(hydrogen
 5-tert-butylisophthalato)-[2,5-bis(4-pyridyl)-1,3,4-thiadiazole]zinc(II)
 --- 2,5-bis(4-pyridyl)-1,3,4-thiadiazole (1:1),
 Zn(C12H13O4)2(C12H8N4S) &#x00B7; C12H8N4S
;
_journal_issue 3
_journal_name_full 'Zeitschrift f\"ur Kristallographie - New Crystal Structures'
_journal_page_first 444
_journal_volume 225
_journal_year 2010
_chemical_formula_sum 'C48 H42 N8 O8 S2 Zn'
_chemical_formula_weight 988.39
_space_group_IT_number 14
_symmetry_cell_setting monoclinic
_symmetry_space_group_name_Hall '-P 2yn'
_symmetry_space_group_name_H-M 'P 1 21/n 1'
_atom_sites_solution_hydrogens geom
_atom_sites_solution_primary direct
_atom_sites_solution_secondary difmap
_audit_creation_method SHELXL-97
_cell_angle_alpha 90.00
_cell_angle_beta 94.220(2)
_cell_angle_gamma 90.00
_cell_formula_units_Z 4
_cell_length_a 7.2030(9)
_cell_length_b 17.855(2)
_cell_length_c 37.092(4)
_cell_measurement_reflns_used 3305
_cell_measurement_temperature 296(2)
_cell_measurement_theta_max 20.25
_cell_measurement_theta_min 2.53
_cell_volume 4757.5(9)
_computing_cell_refinement 'Bruker SMART'
_computing_data_collection 'Bruker SMART'
_computing_data_reduction 'Bruker SAINT'
_computing_molecular_graphics 'Bruker SHELXTL'
_computing_publication_material 'Bruker SHELXTL'
_computing_structure_refinement 'SHELXL-97 (Sheldrick, 1997)'
_computing_structure_solution 'SHELXS-97 (Sheldrick, 1990)'
_diffrn_ambient_temperature 296(2)
_diffrn_measured_fraction_theta_full 0.999
_diffrn_measured_fraction_theta_max 0.999
_diffrn_measurement_device_type 'CCD area detector'
_diffrn_measurement_method 'phi and omega scans'
_diffrn_radiation_monochromator graphite
_diffrn_radiation_source 'fine-focus sealed tube'
_diffrn_radiation_type MoK\a
_diffrn_radiation_wavelength 0.71073
_diffrn_reflns_av_R_equivalents 0.0761
_diffrn_reflns_av_sigmaI/netI 0.0708
_diffrn_reflns_limit_h_max 8
_diffrn_reflns_limit_h_min -8
_diffrn_reflns_limit_k_max 21
_diffrn_reflns_limit_k_min -21
_diffrn_reflns_limit_l_max 44
_diffrn_reflns_limit_l_min -44
_diffrn_reflns_number 35899
_diffrn_reflns_theta_full 25.50
_diffrn_reflns_theta_max 25.50
_diffrn_reflns_theta_min 2.35
_diffrn_standards_number 0
_exptl_absorpt_coefficient_mu 0.666
_exptl_absorpt_correction_T_max 0.9487
_exptl_absorpt_correction_T_min 0.7484
_exptl_absorpt_correction_type multi-scan
_exptl_absorpt_process_details sadabs
_exptl_crystal_colour colourless
_exptl_crystal_density_diffrn 1.380
_exptl_crystal_density_method 'not measured'
_exptl_crystal_description block
_exptl_crystal_F_000 2048
_exptl_crystal_size_max 0.46
_exptl_crystal_size_mid 0.11
_exptl_crystal_size_min 0.08
_refine_diff_density_max 0.464
_refine_diff_density_min -0.305
_refine_diff_density_rms 0.067
_refine_ls_extinction_method none
_refine_ls_goodness_of_fit_ref 1.086
_refine_ls_hydrogen_treatment constr
_refine_ls_matrix_type full
_refine_ls_number_parameters 623
_refine_ls_number_reflns 8848
_refine_ls_number_restraints 54
_refine_ls_restrained_S_all 1.086
_refine_ls_R_factor_all 0.1060
_refine_ls_R_factor_gt 0.0619
_refine_ls_shift/su_max 0.000
_refine_ls_shift/su_mean 0.000
_refine_ls_structure_factor_coef Fsqd
_refine_ls_weighting_details 'calc w=1/[\s^2^(Fo^2^)+(0.0207P)^2^+10.4337P] where P=(Fo^2^+2Fc^2^)/3'
_refine_ls_weighting_scheme calc
_refine_ls_wR_factor_gt 0.1210
_refine_ls_wR_factor_ref 0.1372
_reflns_number_gt 5734
_reflns_number_total 8848
_reflns_threshold_expression >2sigma(I)
_cod_data_source_file 1267-3092.cff
_cod_data_source_block a
_cod_depositor_comments
;
The following automatic conversions were performed:
'_symmetry_cell_setting' value 'Monoclinic' changed to 'monoclinic'
according to '/home/saulius/struct/CIF-dictionaries/cif_core.dic'
dictionary named 'cif_core.dic' version 2.4.1 from 2010-06-29.

Automatic conversion script
Id: cif_fix_enum 1555 2011-01-17 13:19:09Z saulius 
;
_cod_original_cell_volume 4757.3(10)
_cod_original_sg_symbol_H-M P2(1)/n
_cod_database_code 8102788

loop_
_symmetry_equiv_pos_as_xyz
'x, y, z'
'-x+1/2, y+1/2, -z+1/2'
'-x, -y, -z'
'x-1/2, -y-1/2, z-1/2'

loop_
_atom_site_label
_atom_site_type_symbol
_atom_site_fract_x
_atom_site_fract_y
_atom_site_fract_z
_atom_site_U_iso_or_equiv
_atom_site_adp_type
_atom_site_occupancy
_atom_site_symmetry_multiplicity
_atom_site_calc_flag
_atom_site_refinement_flags
_atom_site_disorder_assembly
_atom_site_disorder_group
C22 C 0.711(4) 0.4192(13) 0.4136(5) 0.097(3) Uani 0.40(2) 1 d PGU A 1
H22A H 0.5800 0.4182 0.4164 0.146 Uiso 0.40(2) 1 calc PR A 1
H22B H 0.7647 0.4634 0.4249 0.146 Uiso 0.40(2) 1 calc PR A 1
H22C H 0.7687 0.3756 0.4248 0.146 Uiso 0.40(2) 1 calc PR A 1
C23 C 0.657(3) 0.4944(10) 0.3576(7) 0.091(3) Uani 0.40(2) 1 d PGU A 1
H23A H 0.5237 0.4917 0.3567 0.137 Uiso 0.40(2) 1 calc PR A 1
H23B H 0.6964 0.5000 0.3336 0.137 Uiso 0.40(2) 1 calc PR A 1
H23C H 0.6990 0.5366 0.3721 0.137 Uiso 0.40(2) 1 calc PR A 1
C24 C 0.954(3) 0.4252(14) 0.3693(6) 0.079(3) Uani 0.40(2) 1 d PGU A 1
H24A H 1.0098 0.4632 0.3849 0.119 Uiso 0.40(2) 1 calc PR A 1
H24B H 0.9693 0.4380 0.3446 0.119 Uiso 0.40(2) 1 calc PR A 1
H24C H 1.0125 0.3779 0.3749 0.119 Uiso 0.40(2) 1 calc PR A 1
C22' C 0.604(2) 0.4834(8) 0.3751(5) 0.097(3) Uani 0.60(2) 1 d PU A 2
H22D H 0.5097 0.4716 0.3911 0.146 Uiso 0.60(2) 1 calc PR A 2
H22E H 0.5481 0.4905 0.3511 0.146 Uiso 0.60(2) 1 calc PR A 2
H22F H 0.6672 0.5285 0.3831 0.146 Uiso 0.60(2) 1 calc PR A 2
C23' C 0.923(3) 0.4501(10) 0.3605(4) 0.091(3) Uani 0.60(2) 1 d PU A 2
H23D H 0.9628 0.4938 0.3740 0.137 Uiso 0.60(2) 1 calc PR A 2
H23E H 0.8989 0.4631 0.3355 0.137 Uiso 0.60(2) 1 calc PR A 2
H23F H 1.0180 0.4125 0.3629 0.137 Uiso 0.60(2) 1 calc PR A 2
C24' C 0.794(2) 0.3907(9) 0.4149(3) 0.079(3) Uani 0.60(2) 1 d PU A 2
H24D H 0.8136 0.4327 0.4308 0.119 Uiso 0.60(2) 1 calc PR A 2
H24E H 0.9050 0.3610 0.4154 0.119 Uiso 0.60(2) 1 calc PR A 2
H24F H 0.6932 0.3607 0.4226 0.119 Uiso 0.60(2) 1 calc PR A 2
Zn1 Zn 0.93831(7) 0.23007(3) 0.212365(14) 0.03428(15) Uani 1 1 d . . .
S1 S 1.74142(18) -0.02283(8) 0.24250(3) 0.0484(3) Uani 1 1 d . . .
S2 S 0.23448(19) 0.02161(8) 0.39573(4) 0.0538(4) Uani 1 1 d . . .
O1 O 0.7657(5) 0.2313(2) 0.16990(9) 0.0564(9) Uani 1 1 d . . .
O2 O 1.0135(5) 0.1875(2) 0.14549(9) 0.0625(11) Uani 1 1 d . . .
O3 O 0.2362(5) 0.3152(2) 0.09083(9) 0.0628(11) Uani 1 1 d . . .
H3 H 0.1295 0.3302 0.0863 0.094 Uiso 1 1 calc R . .
O4 O 0.2231(5) 0.2965(3) 0.03151(10) 0.0797(14) Uani 1 1 d . . .
O5 O 0.8475(4) 0.27803(18) 0.25543(8) 0.0424(8) Uani 1 1 d . . .
O6 O 0.6947(5) 0.1720(2) 0.25995(10) 0.0605(10) Uani 1 1 d . . .
O7 O 0.1514(6) 0.1800(3) 0.33810(11) 0.0860(15) Uani 1 1 d . . .
O8 O 0.1846(6) 0.2492(2) 0.38717(10) 0.0733(13) Uani 1 1 d . . .
H8 H 0.0904 0.2267 0.3920 0.110 Uiso 1 1 calc R . .
N1 N 1.1094(5) 0.1401(2) 0.22702(10) 0.0386(9) Uani 1 1 d . . .
N2 N 1.5734(6) -0.0211(3) 0.30012(11) 0.0631(14) Uani 1 1 d . . .
N3 N 1.7342(6) -0.0614(3) 0.30758(12) 0.0667(14) Uani 1 1 d . . .
N4 N 2.3378(5) -0.1939(2) 0.28815(10) 0.0387(9) Uani 1 1 d . . .
N5 N -0.4121(6) -0.1191(2) 0.41924(12) 0.0502(11) Uani 1 1 d . . .
N6 N 0.8829(6) 0.1771(3) 0.40517(13) 0.0588(12) Uani 1 1 d . . .
N7 N 0.1718(8) 0.0203(4) 0.46085(14) 0.102(2) Uani 1 1 d . . .
N8 N 0.3338(8) 0.0593(4) 0.45946(14) 0.102(2) Uani 1 1 d . . .
C1 C 0.7428(6) 0.2078(3) 0.10661(12) 0.0382(11) Uani 1 1 d . . .
C2 C 0.5696(6) 0.2414(3) 0.10218(12) 0.0402(11) Uani 1 1 d . . .
H2 H 0.5138 0.2608 0.1220 0.048 Uiso 1 1 calc R . .
C3 C 0.4795(6) 0.2459(3) 0.06774(12) 0.0413(12) Uani 1 1 d . . .
C4 C 0.5595(7) 0.2143(3) 0.03871(13) 0.0496(14) Uani 1 1 d . . .
H4 H 0.4966 0.2170 0.0159 0.059 Uiso 1 1 calc R . .
C5 C 0.7327(7) 0.1783(3) 0.04244(12) 0.0434(12) Uani 1 1 d . . .
C6 C 0.8230(7) 0.1772(3) 0.07694(13) 0.0434(12) Uani 1 1 d . . .
H6 H 0.9403 0.1554 0.0803 0.052 Uiso 1 1 calc R . .
C7 C 0.8490(7) 0.2073(3) 0.14275(14) 0.0438(12) Uani 1 1 d . . .
C8 C 0.3009(7) 0.2879(3) 0.06125(14) 0.0505(14) Uani 1 1 d . . .
C9 C 0.8130(8) 0.1429(3) 0.00949(14) 0.0588(15) Uani 1 1 d . . .
C10 C 0.6820(10) 0.0809(4) -0.00476(19) 0.104(3) Uani 1 1 d . . .
H10A H 0.6610 0.0466 0.0145 0.156 Uiso 1 1 calc R . .
H10B H 0.7369 0.0546 -0.0239 0.156 Uiso 1 1 calc R . .
H10C H 0.5656 0.1024 -0.0138 0.156 Uiso 1 1 calc R . .
C11 C 0.8308(11) 0.2029(4) -0.01953(17) 0.106(3) Uani 1 1 d . . .
H11A H 0.8892 0.1817 -0.0396 0.159 Uiso 1 1 calc R . .
H11B H 0.9052 0.2436 -0.0096 0.159 Uiso 1 1 calc R . .
H11C H 0.7094 0.2211 -0.0276 0.159 Uiso 1 1 calc R . .
C12 C 1.0059(8) 0.1101(4) 0.01844(17) 0.085(2) Uani 1 1 d . . .
H12A H 1.0003 0.0737 0.0374 0.127 Uiso 1 1 calc R . .
H12B H 1.0905 0.1494 0.0262 0.127 Uiso 1 1 calc R . .
H12C H 1.0485 0.0864 -0.0027 0.127 Uiso 1 1 calc R . .
C13 C 0.6495(6) 0.2667(3) 0.30330(11) 0.0337(10) Uani 1 1 d . . .
C14 C 0.4865(6) 0.2362(3) 0.31419(12) 0.0364(11) Uani 1 1 d . . .
H14 H 0.4305 0.1967 0.3012 0.044 Uiso 1 1 calc R . .
C15 C 0.4059(6) 0.2637(3) 0.34411(12) 0.0411(11) Uani 1 1 d . . .
C16 C 0.4913(7) 0.3223(3) 0.36350(13) 0.0469(13) Uani 1 1 d . . .
H16 H 0.4372 0.3407 0.3837 0.056 Uiso 1 1 calc R . .
C17 C 0.6560(7) 0.3544(3) 0.35342(13) 0.0460(13) Uani 1 1 d . A .
C18 C 0.7319(6) 0.3254(3) 0.32317(12) 0.0388(11) Uani 1 1 d . . .
H18 H 0.8419 0.3459 0.3159 0.047 Uiso 1 1 calc R . .
C19 C 0.7349(6) 0.2355(3) 0.27074(12) 0.0366(11) Uani 1 1 d . . .
C20 C 0.2344(7) 0.2269(3) 0.35558(15) 0.0531(14) Uani 1 1 d . . .
C21 C 0.7434(9) 0.4196(3) 0.37518(15) 0.0666(17) Uani 1 1 d U . .
C25 C 1.1171(6) 0.1116(3) 0.26037(13) 0.0401(11) Uani 1 1 d . . .
H25 H 1.0226 0.1235 0.2752 0.048 Uiso 1 1 calc R . .
C26 C 1.2588(6) 0.0655(3) 0.27373(13) 0.0406(12) Uani 1 1 d . . .
H26 H 1.2579 0.0462 0.2970 0.049 Uiso 1 1 calc R . .
C27 C 1.4013(6) 0.0482(2) 0.25271(12) 0.0350(11) Uani 1 1 d . . .
C28 C 1.3928(7) 0.0767(3) 0.21782(13) 0.0511(14) Uani 1 1 d . . .
H28 H 1.4857 0.0657 0.2025 0.061 Uiso 1 1 calc R . .
C29 C 1.2460(7) 0.1212(3) 0.20633(14) 0.0534(14) Uani 1 1 d . . .
H29 H 1.2409 0.1394 0.1828 0.064 Uiso 1 1 calc R . .
C30 C 1.5605(6) 0.0036(3) 0.26700(13) 0.0395(11) Uani 1 1 d . . .
C31 C 1.8336(6) -0.0679(3) 0.28041(12) 0.0378(11) Uani 1 1 d . . .
C32 C 2.2759(6) -0.1613(3) 0.25689(12) 0.0393(11) Uani 1 1 d . . .
H32 H 2.3450 -0.1674 0.2369 0.047 Uiso 1 1 calc R . .
C33 C 2.1171(6) -0.1198(3) 0.25306(12) 0.0398(12) Uani 1 1 d . . .
H33 H 2.0811 -0.0979 0.2309 0.048 Uiso 1 1 calc R . .
C34 C 2.0089(6) -0.1101(2) 0.28217(12) 0.0355(11) Uani 1 1 d . . .
C35 C 2.0728(7) -0.1425(3) 0.31460(13) 0.0489(14) Uani 1 1 d . . .
H35 H 2.0060 -0.1370 0.3350 0.059 Uiso 1 1 calc R . .
C36 C 2.2364(7) -0.1831(3) 0.31654(13) 0.0470(13) Uani 1 1 d . . .
H36 H 2.2782 -0.2039 0.3386 0.056 Uiso 1 1 calc R . .
C37 C -0.3308(7) -0.0946(3) 0.39043(14) 0.0497(13) Uani 1 1 d . . .
H37 H -0.3903 -0.1027 0.3677 0.060 Uiso 1 1 calc R . .
C38 C -0.1619(7) -0.0574(3) 0.39278(14) 0.0467(13) Uani 1 1 d . . .
H38 H -0.1091 -0.0414 0.3720 0.056 Uiso 1 1 calc R . .
C39 C -0.0738(7) -0.0447(3) 0.42607(13) 0.0456(13) Uani 1 1 d . . .
C40 C -0.1563(8) -0.0705(4) 0.45609(15) 0.0666(17) Uani 1 1 d . . .
H40 H -0.0983 -0.0637 0.4791 0.080 Uiso 1 1 calc R . .
C41 C -0.3269(8) -0.1065(3) 0.45156(15) 0.0646(17) Uani 1 1 d . . .
H41 H -0.3835 -0.1225 0.4719 0.078 Uiso 1 1 calc R . .
C42 C 0.1042(7) -0.0031(3) 0.43040(13) 0.0492(13) Uani 1 1 d . . .
C43 C 0.3852(7) 0.0644(3) 0.42705(14) 0.0520(14) Uani 1 1 d . . .
C44 C 0.7780(7) 0.1451(3) 0.37896(16) 0.0560(15) Uani 1 1 d . . .
H44 H 0.8167 0.1473 0.3556 0.067 Uiso 1 1 calc R . .
C45 C 0.6133(7) 0.1084(3) 0.38432(14) 0.0521(14) Uani 1 1 d . . .
H45 H 0.5419 0.0876 0.3649 0.062 Uiso 1 1 calc R . .
C46 C 0.5571(7) 0.1032(3) 0.41875(14) 0.0485(13) Uani 1 1 d . . .
C47 C 0.6671(8) 0.1361(4) 0.44643(16) 0.0728(19) Uani 1 1 d . . .
H47 H 0.6327 0.1342 0.4701 0.087 Uiso 1 1 calc R . .
C48 C 0.8290(8) 0.1718(4) 0.43842(17) 0.0729(19) Uani 1 1 d . . .
H48 H 0.9036 0.1931 0.4572 0.087 Uiso 1 1 calc R . .

loop_
_atom_site_aniso_label
_atom_site_aniso_U_11
_atom_site_aniso_U_22
_atom_site_aniso_U_33
_atom_site_aniso_U_23
_atom_site_aniso_U_13
_atom_site_aniso_U_12
C22 0.142(8) 0.062(6) 0.087(7) -0.028(5) 0.012(6) -0.022(6)
C23 0.122(7) 0.074(7) 0.078(7) -0.017(5) 0.014(6) -0.055(6)
C24 0.106(7) 0.078(7) 0.052(5) -0.017(5) -0.005(5) -0.031(6)
C22' 0.142(8) 0.062(6) 0.087(7) -0.028(5) 0.012(6) -0.022(6)
C23' 0.122(7) 0.074(7) 0.078(7) -0.017(5) 0.014(6) -0.055(6)
C24' 0.106(7) 0.078(7) 0.052(5) -0.017(5) -0.005(5) -0.031(6)
Zn1 0.0282(3) 0.0406(3) 0.0336(3) -0.0024(3) -0.0004(2) 0.0024(3)
S1 0.0428(7) 0.0600(9) 0.0424(8) 0.0072(7) 0.0036(6) 0.0180(6)
S2 0.0465(8) 0.0678(10) 0.0482(8) -0.0003(7) 0.0109(6) -0.0156(7)
O1 0.055(2) 0.075(3) 0.0371(19) -0.0063(19) -0.0088(17) 0.010(2)
O2 0.045(2) 0.087(3) 0.053(2) -0.001(2) -0.0166(18) 0.010(2)
O3 0.047(2) 0.094(3) 0.048(2) 0.000(2) 0.0048(18) 0.027(2)
O4 0.070(3) 0.122(4) 0.044(2) -0.001(2) -0.018(2) 0.043(3)
O5 0.0397(18) 0.050(2) 0.0397(18) 0.0003(16) 0.0135(15) -0.0060(16)
O6 0.054(2) 0.057(2) 0.073(3) -0.024(2) 0.023(2) -0.0134(19)
O7 0.070(3) 0.117(4) 0.075(3) -0.040(3) 0.038(2) -0.052(3)
O8 0.071(3) 0.094(3) 0.060(2) -0.025(2) 0.039(2) -0.034(2)
N1 0.033(2) 0.043(2) 0.040(2) 0.0007(19) 0.0011(18) 0.0052(18)
N2 0.055(3) 0.089(4) 0.046(3) 0.014(3) 0.006(2) 0.037(3)
N3 0.051(3) 0.105(4) 0.045(3) 0.018(3) 0.008(2) 0.039(3)
N4 0.034(2) 0.046(2) 0.037(2) 0.0027(19) 0.0043(18) 0.0030(18)
N5 0.044(3) 0.058(3) 0.049(3) -0.002(2) 0.009(2) -0.008(2)
N6 0.047(3) 0.064(3) 0.067(3) -0.002(3) 0.021(2) -0.013(2)
N7 0.084(4) 0.169(6) 0.057(3) -0.031(4) 0.025(3) -0.082(4)
N8 0.089(4) 0.167(6) 0.053(3) -0.029(4) 0.024(3) -0.079(4)
C1 0.038(3) 0.042(3) 0.033(3) -0.003(2) -0.006(2) 0.003(2)
C2 0.040(3) 0.042(3) 0.038(3) -0.001(2) 0.000(2) 0.005(2)
C3 0.039(3) 0.048(3) 0.037(3) 0.001(2) -0.001(2) 0.011(2)
C4 0.047(3) 0.067(4) 0.033(3) 0.001(3) -0.009(2) 0.012(3)
C5 0.043(3) 0.049(3) 0.037(3) -0.006(2) -0.004(2) 0.006(2)
C6 0.039(3) 0.043(3) 0.047(3) -0.005(2) -0.003(2) 0.008(2)
C7 0.046(3) 0.038(3) 0.045(3) 0.003(2) -0.011(2) -0.001(2)
C8 0.044(3) 0.062(4) 0.045(3) -0.001(3) -0.004(3) 0.013(3)
C9 0.065(4) 0.074(4) 0.037(3) -0.013(3) 0.001(3) 0.019(3)
C10 0.104(6) 0.110(6) 0.097(6) -0.064(5) 0.005(5) 0.002(5)
C11 0.130(7) 0.134(7) 0.058(4) 0.018(4) 0.037(4) 0.059(5)
C12 0.073(4) 0.114(6) 0.069(4) -0.025(4) 0.013(3) 0.041(4)
C13 0.033(2) 0.037(3) 0.032(2) 0.001(2) 0.0048(19) -0.004(2)
C14 0.031(2) 0.041(3) 0.037(3) -0.004(2) 0.003(2) -0.005(2)
C15 0.039(3) 0.046(3) 0.040(3) 0.000(2) 0.013(2) -0.004(2)
C16 0.055(3) 0.048(3) 0.039(3) -0.010(2) 0.014(2) -0.008(3)
C17 0.055(3) 0.046(3) 0.038(3) -0.008(2) 0.010(2) -0.012(3)
C18 0.040(3) 0.041(3) 0.036(3) 0.004(2) 0.008(2) -0.010(2)
C19 0.025(2) 0.044(3) 0.040(3) -0.002(2) -0.001(2) 0.004(2)
C20 0.048(3) 0.060(4) 0.053(3) -0.008(3) 0.019(3) -0.007(3)
C21 0.091(4) 0.059(4) 0.051(3) -0.015(3) 0.019(3) -0.033(3)
C25 0.032(3) 0.046(3) 0.043(3) -0.002(2) 0.004(2) 0.001(2)
C26 0.037(3) 0.044(3) 0.041(3) 0.003(2) 0.002(2) 0.004(2)
C27 0.028(2) 0.035(3) 0.041(3) -0.002(2) -0.007(2) 0.004(2)
C28 0.042(3) 0.068(4) 0.043(3) 0.005(3) 0.007(2) 0.024(3)
C29 0.055(3) 0.068(4) 0.038(3) 0.006(3) 0.005(3) 0.018(3)
C30 0.041(3) 0.036(3) 0.042(3) 0.000(2) 0.002(2) 0.008(2)
C31 0.039(3) 0.039(3) 0.035(3) 0.006(2) 0.002(2) 0.004(2)
C32 0.038(3) 0.049(3) 0.031(3) 0.004(2) 0.004(2) 0.004(2)
C33 0.043(3) 0.046(3) 0.030(3) 0.005(2) 0.001(2) 0.007(2)
C34 0.030(2) 0.035(3) 0.041(3) 0.002(2) -0.003(2) 0.003(2)
C35 0.045(3) 0.064(4) 0.040(3) 0.011(3) 0.016(2) 0.024(3)
C36 0.044(3) 0.062(3) 0.035(3) 0.015(2) 0.003(2) 0.017(3)
C37 0.044(3) 0.062(4) 0.043(3) -0.002(3) 0.005(2) -0.004(3)
C38 0.042(3) 0.053(3) 0.046(3) -0.002(3) 0.011(2) -0.004(2)
C39 0.041(3) 0.052(3) 0.044(3) -0.003(2) 0.008(2) -0.012(2)
C40 0.059(4) 0.102(5) 0.040(3) -0.002(3) 0.005(3) -0.032(4)
C41 0.057(4) 0.095(5) 0.042(3) 0.005(3) 0.010(3) -0.026(3)
C42 0.042(3) 0.065(4) 0.041(3) -0.002(3) 0.008(2) -0.014(3)
C43 0.044(3) 0.066(4) 0.047(3) -0.010(3) 0.011(3) -0.012(3)
C44 0.043(3) 0.063(4) 0.063(4) 0.014(3) 0.016(3) -0.002(3)
C45 0.043(3) 0.064(4) 0.049(3) 0.007(3) 0.006(3) -0.003(3)
C46 0.041(3) 0.051(3) 0.055(3) -0.006(3) 0.016(3) -0.007(2)
C47 0.060(4) 0.099(5) 0.064(4) -0.026(4) 0.036(3) -0.033(4)
C48 0.063(4) 0.093(5) 0.065(4) -0.026(4) 0.019(3) -0.034(4)

loop_
_atom_type_symbol
_atom_type_description
_atom_type_scat_dispersion_real
_atom_type_scat_dispersion_imag
_atom_type_scat_source
C C 0.0033 0.0016 'International Tables Vol C Tables 4.2.6.8 and 6.1.1.4'
H H 0.0000 0.0000 'International Tables Vol C Tables 4.2.6.8 and 6.1.1.4'
N N 0.0061 0.0033 'International Tables Vol C Tables 4.2.6.8 and 6.1.1.4'
O O 0.0106 0.0060 'International Tables Vol C Tables 4.2.6.8 and 6.1.1.4'
S S 0.1246 0.1234 'International Tables Vol C Tables 4.2.6.8 and 6.1.1.4'
Zn Zn 0.2839 1.4301 'International Tables Vol C Tables 4.2.6.8 and 6.1.1.4'

loop_
_geom_angle_atom_site_label_1
_geom_angle_atom_site_label_2
_geom_angle_atom_site_label_3
_geom_angle
_geom_angle_site_symmetry_1
_geom_angle_site_symmetry_3
_geom_angle_publ_flag
C21 C22 H22A 109.5 . . ?
C21 C22 H22B 109.5 . . ?
C21 C22 H22C 109.5 . . ?
C21 C23 H23A 109.5 . . ?
C21 C23 H23B 109.5 . . ?
C21 C23 H23C 109.5 . . ?
C21 C24 H24A 109.5 . . ?
C21 C24 H24B 109.5 . . ?
C21 C24 H24C 109.5 . . ?
C21 C22' H22D 109.5 . . ?
C21 C22' H22E 109.5 . . ?
H22D C22' H22E 109.5 . . ?
C21 C22' H22F 109.5 . . ?
H22D C22' H22F 109.5 . . ?
H22E C22' H22F 109.5 . . ?
C21 C23' H23D 109.5 . . ?
C21 C23' H23E 109.5 . . ?
H23D C23' H23E 109.5 . . ?
C21 C23' H23F 109.5 . . ?
H23D C23' H23F 109.5 . . ?
H23E C23' H23F 109.5 . . ?
C21 C24' H24D 109.5 . . ?
C21 C24' H24E 109.5 . . ?
H24D C24' H24E 109.5 . . ?
C21 C24' H24F 109.5 . . ?
H24D C24' H24F 109.5 . . ?
H24E C24' H24F 109.5 . . ?
O1 Zn1 O5 115.12(14) . . ?
O1 Zn1 N1 123.82(16) . . ?
O5 Zn1 N1 110.58(14) . . ?
O1 Zn1 N4 115.56(15) . 2_855 ?
O5 Zn1 N4 91.56(14) . 2_855 ?
N1 Zn1 N4 93.50(15) . 2_855 ?
C30 S1 C31 87.6(2) . . ?
C42 S2 C43 87.7(2) . . ?
C7 O1 Zn1 109.0(3) . . ?
C8 O3 H3 109.5 . . ?
C19 O5 Zn1 111.3(3) . . ?
C20 O8 H8 109.5 . . ?
C29 N1 C25 117.0(4) . . ?
C29 N1 Zn1 119.6(3) . . ?
C25 N1 Zn1 121.4(3) . . ?
C30 N2 N3 111.6(4) . . ?
C31 N3 N2 113.6(4) . . ?
C36 N4 C32 116.8(4) . . ?
C36 N4 Zn1 124.2(3) . 2_845 ?
C32 N4 Zn1 118.4(3) . 2_845 ?
C41 N5 C37 118.0(4) . . ?
C44 N6 C48 117.7(5) . . ?
C42 N7 N8 114.1(5) . . ?
C43 N8 N7 112.2(5) . . ?
C2 C1 C6 120.0(4) . . ?
C2 C1 C7 120.5(4) . . ?
C6 C1 C7 119.4(4) . . ?
C1 C2 C3 119.3(4) . . ?
C1 C2 H2 120.3 . . ?
C3 C2 H2 120.3 . . ?
C4 C3 C2 120.0(4) . . ?
C4 C3 C8 119.0(4) . . ?
C2 C3 C8 121.0(4) . . ?
C3 C4 C5 122.1(4) . . ?
C3 C4 H4 119.0 . . ?
C5 C4 H4 119.0 . . ?
C6 C5 C4 116.7(4) . . ?
C6 C5 C9 123.4(4) . . ?
C4 C5 C9 119.9(4) . . ?
C1 C6 C5 121.9(4) . . ?
C1 C6 H6 119.1 . . ?
C5 C6 H6 119.1 . . ?
O2 C7 O1 122.2(4) . . ?
O2 C7 C1 120.1(5) . . ?
O1 C7 C1 117.6(4) . . ?
O4 C8 O3 123.0(5) . . ?
O4 C8 C3 123.2(5) . . ?
O3 C8 C3 113.9(4) . . ?
C12 C9 C10 109.1(5) . . ?
C12 C9 C5 112.2(4) . . ?
C10 C9 C5 108.5(5) . . ?
C12 C9 C11 107.5(5) . . ?
C10 C9 C11 110.3(5) . . ?
C5 C9 C11 109.2(5) . . ?
C9 C10 H10A 109.5 . . ?
C9 C10 H10B 109.5 . . ?
H10A C10 H10B 109.5 . . ?
C9 C10 H10C 109.5 . . ?
H10A C10 H10C 109.5 . . ?
H10B C10 H10C 109.5 . . ?
C9 C11 H11A 109.5 . . ?
C9 C11 H11B 109.5 . . ?
H11A C11 H11B 109.5 . . ?
C9 C11 H11C 109.5 . . ?
H11A C11 H11C 109.5 . . ?
H11B C11 H11C 109.5 . . ?
C9 C12 H12A 109.5 . . ?
C9 C12 H12B 109.5 . . ?
H12A C12 H12B 109.5 . . ?
C9 C12 H12C 109.5 . . ?
H12A C12 H12C 109.5 . . ?
H12B C12 H12C 109.5 . . ?
C14 C13 C18 118.8(4) . . ?
C14 C13 C19 119.7(4) . . ?
C18 C13 C19 121.5(4) . . ?
C15 C14 C13 120.8(4) . . ?
C15 C14 H14 119.6 . . ?
C13 C14 H14 119.6 . . ?
C14 C15 C16 119.2(4) . . ?
C14 C15 C20 118.7(4) . . ?
C16 C15 C20 122.0(4) . . ?
C15 C16 C17 121.7(4) . . ?
C15 C16 H16 119.2 . . ?
C17 C16 H16 119.2 . . ?
C18 C17 C16 117.3(4) . . ?
C18 C17 C21 122.8(4) . . ?
C16 C17 C21 119.9(4) . . ?
C17 C18 C13 122.2(4) . . ?
C17 C18 H18 118.9 . . ?
C13 C18 H18 118.9 . . ?
O6 C19 O5 123.1(4) . . ?
O6 C19 C13 120.2(4) . . ?
O5 C19 C13 116.7(4) . . ?
O7 C20 O8 122.6(5) . . ?
O7 C20 C15 123.2(5) . . ?
O8 C20 C15 114.1(5) . . ?
C22 C21 C22' 81.6(9) . . ?
C22 C21 C17 115.1(9) . . ?
C22' C21 C17 109.0(7) . . ?
C22 C21 C23' 122.9(12) . . ?
C22' C21 C23' 107.7(8) . . ?
C17 C21 C23' 114.1(7) . . ?
C22 C21 C24 111.3(10) . . ?
C22' C21 C24 127.1(10) . . ?
C17 C21 C24 110.2(10) . . ?
C23' C21 C24 21.9(8) . . ?
C22 C21 C24' 29.4(9) . . ?
C22' C21 C24' 110.7(7) . . ?
C17 C21 C24' 107.6(6) . . ?
C23' C21 C24' 107.7(8) . . ?
C24 C21 C24' 89.5(9) . . ?
C22 C21 C23 108.6(9) . . ?
C22' C21 C23 29.7(7) . . ?
C17 C21 C23 106.9(8) . . ?
C23' C21 C23 82.6(8) . . ?
C24 C21 C23 104.2(8) . . ?
C24' C21 C23 135.4(9) . . ?
N1 C25 C26 122.8(4) . . ?
N1 C25 H25 118.6 . . ?
C26 C25 H25 118.6 . . ?
C27 C26 C25 119.8(4) . . ?
C27 C26 H26 120.1 . . ?
C25 C26 H26 120.1 . . ?
C26 C27 C28 117.7(4) . . ?
C26 C27 C30 121.1(4) . . ?
C28 C27 C30 121.1(4) . . ?
C29 C28 C27 119.0(5) . . ?
C29 C28 H28 120.5 . . ?
C27 C28 H28 120.5 . . ?
N1 C29 C28 123.7(5) . . ?
N1 C29 H29 118.2 . . ?
C28 C29 H29 118.2 . . ?
N2 C30 C27 121.8(4) . . ?
N2 C30 S1 113.8(4) . . ?
C27 C30 S1 124.4(4) . . ?
N3 C31 C34 122.6(4) . . ?
N3 C31 S1 113.4(4) . . ?
C34 C31 S1 123.9(3) . . ?
N4 C32 C33 123.3(4) . . ?
N4 C32 H32 118.4 . . ?
C33 C32 H32 118.4 . . ?
C32 C33 C34 120.1(4) . . ?
C32 C33 H33 119.9 . . ?
C34 C33 H33 119.9 . . ?
C35 C34 C33 117.0(4) . . ?
C35 C34 C31 118.9(4) . . ?
C33 C34 C31 124.1(4) . . ?
C36 C35 C34 119.6(4) . . ?
C36 C35 H35 120.2 . . ?
C34 C35 H35 120.2 . . ?
N4 C36 C35 123.2(4) . . ?
N4 C36 H36 118.4 . . ?
C35 C36 H36 118.4 . . ?
N5 C37 C38 123.0(5) . . ?
N5 C37 H37 118.5 . . ?
C38 C37 H37 118.5 . . ?
C39 C38 C37 119.0(5) . . ?
C39 C38 H38 120.5 . . ?
C37 C38 H38 120.5 . . ?
C38 C39 C40 118.4(5) . . ?
C38 C39 C42 121.5(4) . . ?
C40 C39 C42 120.1(5) . . ?
C39 C40 C41 119.2(5) . . ?
C39 C40 H40 120.4 . . ?
C41 C40 H40 120.4 . . ?
N5 C41 C40 122.4(5) . . ?
N5 C41 H41 118.8 . . ?
C40 C41 H41 118.8 . . ?
N7 C42 C39 122.3(5) . . ?
N7 C42 S2 113.0(4) . . ?
C39 C42 S2 124.7(4) . . ?
N8 C43 C46 122.3(5) . . ?
N8 C43 S2 113.0(4) . . ?
C46 C43 S2 124.7(4) . . ?
N6 C44 C45 123.5(5) . . ?
N6 C44 H44 118.3 . . ?
C45 C44 H44 118.3 . . ?
C46 C45 C44 118.8(5) . . ?
C46 C45 H45 120.6 . . ?
C44 C45 H45 120.6 . . ?
C45 C46 C47 118.1(5) . . ?
C45 C46 C43 122.5(5) . . ?
C47 C46 C43 119.4(5) . . ?
C48 C47 C46 118.9(5) . . ?
C48 C47 H47 120.5 . . ?
C46 C47 H47 120.5 . . ?
N6 C48 C47 122.9(6) . . ?
N6 C48 H48 118.5 . . ?
C47 C48 H48 118.5 . . ?

loop_
_geom_bond_atom_site_label_1
_geom_bond_atom_site_label_2
_geom_bond_distance
_geom_bond_site_symmetry_2
_geom_bond_publ_flag
C22 C21 1.461(19) . ?
C22 H22A 0.9600 . ?
C22 H22B 0.9600 . ?
C22 H22C 0.9600 . ?
C23 C21 1.592(19) . ?
C23 H23A 0.9600 . ?
C23 H23B 0.9600 . ?
C23 H23C 0.9600 . ?
C24 C21 1.55(2) . ?
C24 H24A 0.9600 . ?
C24 H24B 0.9600 . ?
C24 H24C 0.9600 . ?
C22' C21 1.517(14) . ?
C22' H22D 0.9600 . ?
C22' H22E 0.9600 . ?
C22' H22F 0.9600 . ?
C23' C21 1.537(15) . ?
C23' H23D 0.9600 . ?
C23' H23E 0.9600 . ?
C23' H23F 0.9600 . ?
C24' C21 1.577(13) . ?
C24' H24D 0.9600 . ?
C24' H24E 0.9600 . ?
C24' H24F 0.9600 . ?
Zn1 O1 1.933(3) . ?
Zn1 O5 1.966(3) . ?
Zn1 N1 2.072(4) . ?
Zn1 N4 2.110(4) 2_855 ?
S1 C30 1.709(5) . ?
S1 C31 1.711(5) . ?
S2 C42 1.705(5) . ?
S2 C43 1.711(5) . ?
O1 C7 1.283(6) . ?
O2 C7 1.233(6) . ?
O3 C8 1.317(6) . ?
O3 H3 0.8200 . ?
O4 C8 1.210(6) . ?
O5 C19 1.274(5) . ?
O6 C19 1.229(5) . ?
O7 C20 1.193(6) . ?
O8 C20 1.312(6) . ?
O8 H8 0.8200 . ?
N1 C29 1.335(6) . ?
N1 C25 1.335(6) . ?
N2 C30 1.302(6) . ?
N2 N3 1.373(5) . ?
N3 C31 1.284(6) . ?
N4 C36 1.339(5) . ?
N4 C32 1.343(5) . ?
N4 Zn1 2.110(4) 2_845 ?
N5 C41 1.325(6) . ?
N5 C37 1.330(6) . ?
N6 C44 1.317(7) . ?
N6 C48 1.323(7) . ?
N7 C42 1.267(6) . ?
N7 N8 1.363(6) . ?
N8 C43 1.287(6) . ?
C1 C2 1.383(6) . ?
C1 C6 1.392(6) . ?
C1 C7 1.494(6) . ?
C2 C3 1.392(6) . ?
C2 H2 0.9300 . ?
C3 C4 1.379(6) . ?
C3 C8 1.493(6) . ?
C4 C5 1.402(6) . ?
C4 H4 0.9300 . ?
C5 C6 1.392(6) . ?
C5 C9 1.527(7) . ?
C6 H6 0.9300 . ?
C9 C12 1.522(7) . ?
C9 C10 1.524(8) . ?
C9 C11 1.531(8) . ?
C10 H10A 0.9600 . ?
C10 H10B 0.9600 . ?
C10 H10C 0.9600 . ?
C11 H11A 0.9600 . ?
C11 H11B 0.9600 . ?
C11 H11C 0.9600 . ?
C12 H12A 0.9600 . ?
C12 H12B 0.9600 . ?
C12 H12C 0.9600 . ?
C13 C14 1.381(6) . ?
C13 C18 1.389(6) . ?
C13 C19 1.503(6) . ?
C14 C15 1.380(6) . ?
C14 H14 0.9300 . ?
C15 C16 1.389(6) . ?
C15 C20 1.488(6) . ?
C16 C17 1.393(6) . ?
C16 H16 0.9300 . ?
C17 C18 1.385(6) . ?
C17 C21 1.525(7) . ?
C18 H18 0.9300 . ?
C25 C26 1.375(6) . ?
C25 H25 0.9300 . ?
C26 C27 1.369(6) . ?
C26 H26 0.9300 . ?
C27 C28 1.387(6) . ?
C27 C30 1.463(6) . ?
C28 C29 1.366(6) . ?
C28 H28 0.9300 . ?
C29 H29 0.9300 . ?
C31 C34 1.467(6) . ?
C32 C33 1.362(6) . ?
C32 H32 0.9300 . ?
C33 C34 1.389(6) . ?
C33 H33 0.9300 . ?
C34 C35 1.383(6) . ?
C35 C36 1.380(6) . ?
C35 H35 0.9300 . ?
C36 H36 0.9300 . ?
C37 C38 1.382(6) . ?
C37 H37 0.9300 . ?
C38 C39 1.365(6) . ?
C38 H38 0.9300 . ?
C39 C40 1.379(7) . ?
C39 C42 1.480(6) . ?
C40 C41 1.386(7) . ?
C40 H40 0.9300 . ?
C41 H41 0.9300 . ?
C43 C46 1.471(7) . ?
C44 C45 1.382(7) . ?
C44 H44 0.9300 . ?
C45 C46 1.371(7) . ?
C45 H45 0.9300 . ?
C46 C47 1.381(7) . ?
C47 C48 1.381(7) . ?
C47 H47 0.9300 . ?
C48 H48 0.9300 . ?

loop_
_geom_hbond_atom_site_label_D
_geom_hbond_atom_site_label_H
_geom_hbond_atom_site_label_A
_geom_hbond_distance_DH
_geom_hbond_distance_HA
_geom_hbond_distance_DA
_geom_hbond_angle_DHA
_geom_hbond_site_symmetry_A
O8 H8 N6 0.82 1.83 2.653(5) 177.3 1_455
O3 H3 N5 0.82 1.81 2.615(5) 168.2 2_455

loop_
_geom_torsion_atom_site_label_1
_geom_torsion_atom_site_label_2
_geom_torsion_atom_site_label_3
_geom_torsion_atom_site_label_4
_geom_torsion
_geom_torsion_site_symmetry_1
_geom_torsion_site_symmetry_2
_geom_torsion_site_symmetry_3
_geom_torsion_site_symmetry_4
_geom_torsion_publ_flag
O5 Zn1 O1 C7 171.8(3) . . . . ?
N1 Zn1 O1 C7 -46.8(4) . . . . ?
N4 Zn1 O1 C7 66.9(4) 2_855 . . . ?
O1 Zn1 O5 C19 77.9(3) . . . . ?
N1 Zn1 O5 C19 -68.4(3) . . . . ?
N4 Zn1 O5 C19 -162.8(3) 2_855 . . . ?
O1 Zn1 N1 C29 66.9(4) . . . . ?
O5 Zn1 N1 C29 -150.2(4) . . . . ?
N4 Zn1 N1 C29 -57.3(4) 2_855 . . . ?
O1 Zn1 N1 C25 -129.3(3) . . . . ?
O5 Zn1 N1 C25 13.5(4) . . . . ?
N4 Zn1 N1 C25 106.5(4) 2_855 . . . ?
C30 N2 N3 C31 -1.9(7) . . . . ?
C42 N7 N8 C43 0.2(10) . . . . ?
C6 C1 C2 C3 -1.7(7) . . . . ?
C7 C1 C2 C3 175.4(4) . . . . ?
C1 C2 C3 C4 2.7(7) . . . . ?
C1 C2 C3 C8 -174.2(5) . . . . ?
C2 C3 C4 C5 -1.1(8) . . . . ?
C8 C3 C4 C5 175.8(5) . . . . ?
C3 C4 C5 C6 -1.4(8) . . . . ?
C3 C4 C5 C9 178.8(5) . . . . ?
C2 C1 C6 C5 -0.9(7) . . . . ?
C7 C1 C6 C5 -178.0(5) . . . . ?
C4 C5 C6 C1 2.4(8) . . . . ?
C9 C5 C6 C1 -177.8(5) . . . . ?
Zn1 O1 C7 O2 0.0(6) . . . . ?
Zn1 O1 C7 C1 -176.6(3) . . . . ?
C2 C1 C7 O2 -169.1(5) . . . . ?
C6 C1 C7 O2 8.0(7) . . . . ?
C2 C1 C7 O1 7.6(7) . . . . ?
C6 C1 C7 O1 -175.3(4) . . . . ?
C4 C3 C8 O4 -0.9(8) . . . . ?
C2 C3 C8 O4 176.1(5) . . . . ?
C4 C3 C8 O3 179.5(5) . . . . ?
C2 C3 C8 O3 -3.6(7) . . . . ?
C6 C5 C9 C12 -2.8(8) . . . . ?
C4 C5 C9 C12 177.0(5) . . . . ?
C6 C5 C9 C10 117.8(6) . . . . ?
C4 C5 C9 C10 -62.3(7) . . . . ?
C6 C5 C9 C11 -121.9(6) . . . . ?
C4 C5 C9 C11 57.9(7) . . . . ?
C18 C13 C14 C15 0.5(7) . . . . ?
C19 C13 C14 C15 179.7(4) . . . . ?
C13 C14 C15 C16 -0.5(7) . . . . ?
C13 C14 C15 C20 -177.6(5) . . . . ?
C14 C15 C16 C17 0.3(8) . . . . ?
C20 C15 C16 C17 177.3(5) . . . . ?
C15 C16 C17 C18 -0.1(8) . . . . ?
C15 C16 C17 C21 179.1(5) . . . . ?
C16 C17 C18 C13 0.0(7) . . . . ?
C21 C17 C18 C13 -179.1(5) . . . . ?
C14 C13 C18 C17 -0.2(7) . . . . ?
C19 C13 C18 C17 -179.4(4) . . . . ?
Zn1 O5 C19 O6 1.9(6) . . . . ?
Zn1 O5 C19 C13 -177.8(3) . . . . ?
C14 C13 C19 O6 -20.5(7) . . . . ?
C18 C13 C19 O6 158.7(5) . . . . ?
C14 C13 C19 O5 159.1(4) . . . . ?
C18 C13 C19 O5 -21.7(6) . . . . ?
C14 C15 C20 O7 -8.2(8) . . . . ?
C16 C15 C20 O7 174.7(6) . . . . ?
C14 C15 C20 O8 170.0(5) . . . . ?
C16 C15 C20 O8 -7.0(8) . . . . ?
C18 C17 C21 C22 -150.0(14) . . . . ?
C16 C17 C21 C22 30.9(15) . . . . ?
C18 C17 C21 C22' 120.5(10) . . . . ?
C16 C17 C21 C22' -58.5(11) . . . . ?
C18 C17 C21 C23' 0.1(12) . . . . ?
C16 C17 C21 C23' -179.0(10) . . . . ?
C18 C17 C21 C24 -23.2(12) . . . . ?
C16 C17 C21 C24 157.7(10) . . . . ?
C18 C17 C21 C24' -119.4(9) . . . . ?
C16 C17 C21 C24' 61.6(10) . . . . ?
C18 C17 C21 C23 89.4(11) . . . . ?
C16 C17 C21 C23 -89.7(11) . . . . ?
C29 N1 C25 C26 0.8(7) . . . . ?
Zn1 N1 C25 C26 -163.4(4) . . . . ?
N1 C25 C26 C27 1.1(7) . . . . ?
C25 C26 C27 C28 -2.0(7) . . . . ?
C25 C26 C27 C30 175.7(4) . . . . ?
C26 C27 C28 C29 1.0(8) . . . . ?
C30 C27 C28 C29 -176.7(5) . . . . ?
C25 N1 C29 C28 -1.8(8) . . . . ?
Zn1 N1 C29 C28 162.7(4) . . . . ?
C27 C28 C29 N1 0.9(9) . . . . ?
N3 N2 C30 C27 -179.9(5) . . . . ?
N3 N2 C30 S1 1.6(6) . . . . ?
C26 C27 C30 N2 -0.2(7) . . . . ?
C28 C27 C30 N2 177.4(5) . . . . ?
C26 C27 C30 S1 178.2(4) . . . . ?
C28 C27 C30 S1 -4.2(7) . . . . ?
C31 S1 C30 N2 -0.7(4) . . . . ?
C31 S1 C30 C27 -179.2(4) . . . . ?
N2 N3 C31 C34 -178.6(5) . . . . ?
N2 N3 C31 S1 1.4(6) . . . . ?
C30 S1 C31 N3 -0.4(4) . . . . ?
C30 S1 C31 C34 179.6(4) . . . . ?
C36 N4 C32 C33 -0.9(7) . . . . ?
Zn1 N4 C32 C33 170.5(4) 2_845 . . . ?
N4 C32 C33 C34 -0.8(7) . . . . ?
C32 C33 C34 C35 1.6(7) . . . . ?
C32 C33 C34 C31 -178.5(4) . . . . ?
N3 C31 C34 C35 -1.8(8) . . . . ?
S1 C31 C34 C35 178.2(4) . . . . ?
N3 C31 C34 C33 178.3(5) . . . . ?
S1 C31 C34 C33 -1.7(7) . . . . ?
C33 C34 C35 C36 -0.8(7) . . . . ?
C31 C34 C35 C36 179.3(5) . . . . ?
C32 N4 C36 C35 1.7(8) . . . . ?
Zn1 N4 C36 C35 -169.1(4) 2_845 . . . ?
C34 C35 C36 N4 -0.9(8) . . . . ?
C41 N5 C37 C38 0.6(8) . . . . ?
N5 C37 C38 C39 -0.4(8) . . . . ?
C37 C38 C39 C40 0.9(8) . . . . ?
C37 C38 C39 C42 -178.0(5) . . . . ?
C38 C39 C40 C41 -1.6(9) . . . . ?
C42 C39 C40 C41 177.3(6) . . . . ?
C37 N5 C41 C40 -1.3(9) . . . . ?
C39 C40 C41 N5 1.8(10) . . . . ?
N8 N7 C42 C39 -178.2(6) . . . . ?
N8 N7 C42 S2 -0.6(9) . . . . ?
C38 C39 C42 N7 167.7(6) . . . . ?
C40 C39 C42 N7 -11.1(9) . . . . ?
C38 C39 C42 S2 -9.6(8) . . . . ?
C40 C39 C42 S2 171.6(5) . . . . ?
C43 S2 C42 N7 0.7(6) . . . . ?
C43 S2 C42 C39 178.2(5) . . . . ?
N7 N8 C43 C46 -179.3(6) . . . . ?
N7 N8 C43 S2 0.4(8) . . . . ?
C42 S2 C43 N8 -0.6(5) . . . . ?
C42 S2 C43 C46 179.1(5) . . . . ?
C48 N6 C44 C45 1.8(9) . . . . ?
N6 C44 C45 C46 -1.5(9) . . . . ?
C44 C45 C46 C47 0.9(8) . . . . ?
C44 C45 C46 C43 -179.2(5) . . . . ?
N8 C43 C46 C45 179.5(6) . . . . ?
S2 C43 C46 C45 -0.2(8) . . . . ?
N8 C43 C46 C47 -0.7(9) . . . . ?
S2 C43 C46 C47 179.6(5) . . . . ?
C45 C46 C47 C48 -0.7(9) . . . . ?
C43 C46 C47 C48 179.5(6) . . . . ?
C44 N6 C48 C47 -1.6(10) . . . . ?
C46 C47 C48 N6 1.1(10) . . . . ?
